data_7703585
loop_
_publ_author_name
'Wu, Xiao-Yuan'
'Zhang, Hai-Long'
'Wang, Sa-Sa'
'Wu, Weiming'
'Lin, Lang'
'Jiang, Xiao-Yu'
'Lu, Can-Zhong'

_publ_section_title
;
 Polyoxometalate-based room-temperature phosphorescent materials induced
 by anion-\p interactions.
;
_journal_issue 11
_journal_name_full 'Dalton transactions (Cambridge, England : 2003)'
_journal_page_first 3408
_journal_page_last 3412
_journal_paper_doi 10.1039/d0dt00159g
_journal_volume 49
_journal_year 2020
_chemical_formula_moiety 'C67 H101 Er N10 O62 Si W12'
_chemical_formula_sum 'C67 H101 Er N10 O62 Si W12'
_chemical_formula_weight 4440.12
_space_group_crystal_system triclinic
_space_group_IT_number 2
_space_group_name_Hall '-P 1'
_space_group_name_H-M_alt 'P -1'
_atom_sites_solution_hydrogens mixed
_audit_creation_method SHELXL-2018/1
_audit_update_record
;
2020-01-08 deposited with the CCDC.	2020-02-20 downloaded from the CCDC.
;
_cell_angle_alpha 62.557(2)
_cell_angle_beta 88.406(2)
_cell_angle_gamma 88.249(2)
_cell_formula_units_Z 2
_cell_length_a 13.4347(3)
_cell_length_b 20.3834(4)
_cell_length_c 20.9600(5)
_cell_measurement_reflns_used 26143
_cell_measurement_temperature 100.00(11)
_cell_measurement_theta_max 30.1450
_cell_measurement_theta_min 3.7910
_cell_volume 5090.9(2)
_computing_structure_refinement 'SHELXL-2018/1 (Sheldrick, 2018)'
_diffrn_ambient_temperature 100.00(11)
_diffrn_detector_area_resol_mean 10.3468
_diffrn_measured_fraction_theta_full 0.999
_diffrn_measured_fraction_theta_max 0.999
_diffrn_measurement_device_type 'SuperNova, Dual, Cu at home/near, Atlas'
_diffrn_measurement_method '\w scans'
_diffrn_radiation_type MoK\a
_diffrn_radiation_wavelength 0.71073
_diffrn_reflns_av_R_equivalents 0.0434
_diffrn_reflns_av_unetI/netI 0.0476
_diffrn_reflns_Laue_measured_fraction_full 0.999
_diffrn_reflns_Laue_measured_fraction_max 0.999
_diffrn_reflns_limit_h_max 16
_diffrn_reflns_limit_h_min -16
_diffrn_reflns_limit_k_max 25
_diffrn_reflns_limit_k_min -25
_diffrn_reflns_limit_l_max 26
_diffrn_reflns_limit_l_min -26
_diffrn_reflns_number 65719
_diffrn_reflns_point_group_measured_fraction_full 0.999
_diffrn_reflns_point_group_measured_fraction_max 0.999
_diffrn_reflns_theta_full 25.242
_diffrn_reflns_theta_max 26.499
_diffrn_reflns_theta_min 1.857
_diffrn_source 'micro-focus sealed X-ray tube'
_exptl_absorpt_coefficient_mu 14.428
_exptl_absorpt_correction_T_max 1.00000
_exptl_absorpt_correction_T_min 0.22561
_exptl_absorpt_correction_type multi-scan
_exptl_absorpt_process_details
;
CrysAlisPro 1.171.39.46e (Rigaku Oxford Diffraction, 2018)
Empirical absorption correction using spherical harmonics,
 implemented in SCALE3 ABSPACK scaling algorithm.
;
_exptl_crystal_colour pale-yellow
_exptl_crystal_density_diffrn 2.897
_exptl_crystal_description block
_exptl_crystal_F_000 4078
_exptl_crystal_size_max 0.170
_exptl_crystal_size_mid 0.170
_exptl_crystal_size_min 0.160
_refine_diff_density_max 1.427
_refine_diff_density_min -2.275
_refine_diff_density_rms 0.232
_refine_ls_extinction_method none
_refine_ls_goodness_of_fit_ref 1.012
_refine_ls_hydrogen_treatment constr
_refine_ls_matrix_type full
_refine_ls_number_parameters 1383
_refine_ls_number_reflns 21083
_refine_ls_number_restraints 0
_refine_ls_restrained_S_all 1.012
_refine_ls_R_factor_all 0.0376
_refine_ls_R_factor_gt 0.0285
_refine_ls_shift/su_max 0.002
_refine_ls_shift/su_mean 0.000
_refine_ls_structure_factor_coef Fsqd
_refine_ls_weighting_details 'w=1/[\s^2^(Fo^2^)+(0.0277P)^2^] where P=(Fo^2^+2Fc^2^)/3'
_refine_ls_weighting_scheme calc
_refine_ls_wR_factor_gt 0.0624
_refine_ls_wR_factor_ref 0.0660
_reflns_Friedel_coverage 0.000
_reflns_number_gt 18080
_reflns_number_total 21083
_reflns_threshold_expression 'I > 2\s(I)'
_cod_data_source_file d0dt00159g2.cif
_cod_data_source_block Er
_cod_depositor_comments 'Adding full bibliography for 7703577--7703585.cif.'
_cod_database_code 7703585
_shelx_shelxl_version_number 2018/1
_shelx_space_group_comment
;
The symmetry employed for this shelxl refinement is uniquely defined
by the following loop, which should always be used as a source of
symmetry information in preference to the above space-group names.
They are only intended as comments.
;
_shelx_estimated_absorpt_t_min 0.193
_shelx_estimated_absorpt_t_max 0.206

loop_
_space_group_symop_operation_xyz
'x, y, z'
'-x, -y, -z'

loop_
_atom_site_label
_atom_site_type_symbol
_atom_site_fract_x
_atom_site_fract_y
_atom_site_fract_z
_atom_site_U_iso_or_equiv
_atom_site_adp_type
_atom_site_occupancy
_atom_site_site_symmetry_order
_atom_site_calc_flag
_atom_site_refinement_flags_posn
_atom_site_refinement_flags_adp
_atom_site_refinement_flags_occupancy
_atom_site_disorder_assembly
_atom_site_disorder_group
Er1 Er 0.81215(2) -0.53306(2) 0.45258(2) 0.01558(7) Uani 1 1 d . . . . .
Si1 Si 0.79472(11) -0.81454(7) 0.19272(8) 0.0049(3) Uani 1 1 d . . . . .
W1 W 0.79189(2) -0.97590(2) 0.35919(2) 0.01137(6) Uani 1 1 d . . . . .
W2 W 0.70959(2) -0.91798(2) 0.10942(2) 0.01204(6) Uani 1 1 d . . . . .
W3 W 0.92357(2) -0.97179(2) 0.19934(2) 0.01119(6) Uani 1 1 d . . . . .
W4 W 0.58052(2) -0.91889(2) 0.26767(2) 0.01135(6) Uani 1 1 d . . . . .
W5 W 1.02000(2) -0.86673(2) 0.28827(2) 0.01057(5) Uani 1 1 d . . . . .
W6 W 0.66986(2) -0.82523(2) 0.34807(2) 0.01037(5) Uani 1 1 d . . . . .
W7 W 0.89636(2) -0.71526(2) 0.27351(2) 0.00969(5) Uani 1 1 d . . . . .
W8 W 0.66097(2) -0.65516(2) 0.17384(2) 0.01064(6) Uani 1 1 d . . . . .
W9 W 1.01535(2) -0.71208(2) 0.12967(2) 0.01053(5) Uani 1 1 d . . . . .
W10 W 0.77991(2) -0.64936(2) 0.02886(2) 0.01182(6) Uani 1 1 d . . . . .
W11 W 0.57495(2) -0.74954(2) 0.09280(2) 0.01192(6) Uani 1 1 d . . . . .
W12 W 0.91372(2) -0.81673(2) 0.04241(2) 0.01132(6) Uani 1 1 d . . . . .
O1 O 0.8250(3) -0.86301(19) 0.1511(2) 0.0098(8) Uani 1 1 d . . . . .
O2 O 0.7268(3) -0.74322(19) 0.1408(2) 0.0109(9) Uani 1 1 d . . . . .
O3 O 0.7321(3) -0.86563(19) 0.2657(2) 0.0103(8) Uani 1 1 d . . . . .
O4 O 0.8955(3) -0.7865(2) 0.2136(2) 0.0107(8) Uani 1 1 d . . . . .
O5 O 0.9162(3) -0.6634(2) 0.3166(2) 0.0152(9) Uani 1 1 d . . . . .
O6 O 0.9125(3) -0.92224(19) 0.3460(2) 0.0103(8) Uani 1 1 d . . . . .
O7 O 0.7975(3) -0.7807(2) 0.3339(2) 0.0114(9) Uani 1 1 d . . . . .
O8 O 0.9785(3) -0.7956(2) -0.0352(2) 0.0176(10) Uani 1 1 d . . . . .
O9 O 1.0039(3) -0.91947(19) 0.2340(2) 0.0108(9) Uani 1 1 d . . . . .
O10 O 0.6390(3) -0.8251(2) 0.0769(2) 0.0128(9) Uani 1 1 d . . . . .
O11 O 0.9966(3) -0.7740(2) 0.0859(2) 0.0123(9) Uani 1 1 d . . . . .
O12 O 0.4632(3) -0.7411(2) 0.0526(2) 0.0181(10) Uani 1 1 d . . . . .
O13 O 0.9737(3) -0.9118(2) 0.1045(2) 0.0139(9) Uani 1 1 d . . . . .
O14 O 0.7189(3) -0.6005(2) 0.0790(2) 0.0135(9) Uani 1 1 d . . . . .
O15 O 0.5481(3) -0.8271(2) 0.1881(2) 0.0116(9) Uani 1 1 d . . . . .
O16 O 0.8438(3) -0.9964(2) 0.2844(2) 0.0131(9) Uani 1 1 d . . . . .
O17 O 0.6189(3) -0.8086(2) 0.4145(2) 0.0156(9) Uani 1 1 d . . . . .
O18 O 0.7911(3) -0.66096(19) 0.2110(2) 0.0106(8) Uani 1 1 d . . . . .
O19 O 0.8035(3) -0.8686(2) 0.0321(2) 0.0128(9) Uani 1 1 d . . . . .
O20 O 0.9901(3) -0.67104(19) 0.1945(2) 0.0110(9) Uani 1 1 d . . . . .
O21 O 0.5634(3) -0.87513(19) 0.3308(2) 0.0104(8) Uani 1 1 d . . . . .
O22 O 0.6433(3) -0.9443(2) 0.1991(2) 0.0133(9) Uani 1 1 d . . . . .
O23 O 0.9914(3) -1.0516(2) 0.2228(2) 0.0164(10) Uani 1 1 d . . . . .
O24 O 0.6400(3) -0.9623(2) 0.0745(2) 0.0213(10) Uani 1 1 d . . . . .
O25 O 0.9029(3) -0.6563(2) 0.0751(2) 0.0118(9) Uani 1 1 d . . . . .
O26 O 0.9932(3) -0.7940(2) 0.3203(2) 0.0141(9) Uani 1 1 d . . . . .
O27 O 0.7328(3) -0.9194(2) 0.4033(2) 0.0127(9) Uani 1 1 d . . . . .
O28 O 1.1208(3) -0.9118(2) 0.3392(2) 0.0169(9) Uani 1 1 d . . . . .
O29 O 1.1125(3) -0.6590(2) 0.0802(2) 0.0152(9) Uani 1 1 d . . . . .
O30 O 0.5551(3) -0.6806(2) 0.1308(2) 0.0135(9) Uani 1 1 d . . . . .
O31 O 0.6326(3) -0.7379(2) 0.2636(2) 0.0100(8) Uani 1 1 d . . . . .
O32 O 0.6074(3) -0.5845(2) 0.1858(2) 0.0160(10) Uani 1 1 d . . . . .
O33 O 0.6615(3) -0.9952(2) 0.3400(2) 0.0131(9) Uani 1 1 d . . . . .
O34 O 0.8193(3) -1.0567(2) 0.4339(2) 0.0183(10) Uani 1 1 d . . . . .
O35 O 0.8020(3) -0.5760(2) -0.0541(2) 0.0185(10) Uani 1 1 d . . . . .
O36 O 1.0864(3) -0.7914(2) 0.2054(2) 0.0122(9) Uani 1 1 d . . . . .
O37 O 0.8099(3) -0.9917(2) 0.1577(2) 0.0159(9) Uani 1 1 d . . . . .
O38 O 0.8319(3) -0.73073(19) 0.0148(2) 0.0113(9) Uani 1 1 d . . . . .
O39 O 0.6491(3) -0.6760(2) 0.0148(2) 0.0141(9) Uani 1 1 d . . . . .
O40 O 0.4709(3) -0.9647(2) 0.2826(2) 0.0164(9) Uani 1 1 d . . . . .
O41 O 0.9189(4) -0.5856(3) 0.3983(3) 0.0344(13) Uani 1 1 d . . . . .
H41A H 0.902671 -0.611583 0.378315 0.041 Uiso 1 1 d R U . . .
H41B H 0.978411 -0.571743 0.385425 0.041 Uiso 1 1 d R U . . .
O42 O 0.9255(4) -0.4423(2) 0.3934(2) 0.0315(12) Uani 1 1 d . . . . .
H42A H 0.922632 -0.413640 0.348487 0.038 Uiso 1 1 d R U . . .
H42B H 0.971892 -0.428120 0.410637 0.038 Uiso 1 1 d R U . . .
O43 O 0.8058(4) -0.4637(2) 0.5133(2) 0.0236(11) Uani 1 1 d . . . . .
H43D H 0.823703 -0.419205 0.497404 0.028 Uiso 1 1 d R U . . .
H43E H 0.772383 -0.475445 0.551934 0.028 Uiso 1 1 d R U . . .
O44 O 0.9077(4) -0.3578(2) 0.2527(2) 0.0309(12) Uani 1 1 d . . . . .
H44D H 0.854612 -0.358788 0.232079 0.037 Uiso 1 1 d R U . . .
H44E H 0.925022 -0.312958 0.235239 0.037 Uiso 1 1 d R U . . .
O45 O 0.7447(4) -0.3166(3) 0.1656(3) 0.0419(15) Uani 1 1 d . . . . .
H45D H 0.718442 -0.342006 0.148072 0.050 Uiso 1 1 d R U . . .
H45E H 0.723342 -0.272216 0.142412 0.050 Uiso 1 1 d R U . . .
O46 O 1.1064(5) -0.5609(3) 0.3359(3) 0.0559(17) Uani 1 1 d . . . . .
H46D H 1.155933 -0.538863 0.341029 0.067 Uiso 1 1 d R U . . .
H46E H 1.121533 -0.606643 0.353619 0.067 Uiso 1 1 d R U . . .
O47A O 0.8485(5) -0.3227(3) 0.4818(3) 0.030(2) Uani 0.775(11) 1 d . . P . .
O47B O 0.9123(15) -0.3718(10) 0.5431(10) 0.020(6) Uiso 0.225(11) 1 d . . P . .
O51 O 0.9653(4) -0.7161(2) 0.5778(2) 0.0268(12) Uani 1 1 d . . . . .
O52 O 0.9246(3) -0.5978(2) 0.5421(2) 0.0180(10) Uani 1 1 d . . . . .
O53 O 0.7693(3) -0.8821(2) 0.8585(2) 0.0205(10) Uani 1 1 d . . . . .
O54 O 1.0851(3) -0.7986(2) 0.8296(2) 0.0219(10) Uani 1 1 d . . . . .
O55 O 0.7288(3) -0.6407(2) 0.4746(2) 0.0203(10) Uani 1 1 d . . . . .
O56 O 0.7056(4) -0.6007(2) 0.5550(2) 0.0217(10) Uani 1 1 d . . . . .
O57 O 0.7061(3) -0.9502(2) 0.6171(2) 0.0179(10) Uani 1 1 d . . . . .
O58 O 0.4226(3) -0.8151(2) 0.5297(2) 0.0188(10) Uani 1 1 d . . . . .
O59 O 0.6644(4) -0.4609(3) 0.4082(3) 0.0281(12) Uani 1 1 d . . . . .
O60 O 0.7468(4) -0.4919(2) 0.3339(2) 0.0235(11) Uani 1 1 d . . . . .
O61 O 0.3617(4) -0.5170(2) 0.1883(2) 0.0243(11) Uani 1 1 d . . . . .
O62 O 0.6380(3) -0.3798(2) 0.0885(2) 0.0192(10) Uani 1 1 d . . . . .
O63 O 0.7062(4) -0.4779(3) 0.6310(3) 0.0318(12) Uani 1 1 d . . . . .
O64 O 0.6544(4) -0.1772(3) 0.0732(3) 0.0423(14) Uani 1 1 d . . . . .
O65 O 1.2018(4) -0.7019(3) 0.4030(3) 0.0458(15) Uani 1 1 d . . . . .
N1 N 0.9258(4) -0.8384(3) 0.8486(3) 0.0178(12) Uani 1 1 d . . . . .
N2 N 0.5589(4) -0.8875(2) 0.5789(3) 0.0134(11) Uani 1 1 d . . . . .
N3 N 0.4964(4) -0.4444(3) 0.1359(3) 0.0160(12) Uani 1 1 d . . . . .
N4 N 0.2853(5) -0.7979(4) 0.6897(4) 0.0413(18) Uani 1 1 d . . . . .
N5 N 0.9354(4) -0.8550(3) 0.5250(3) 0.0155(11) Uani 1 1 d . . . . .
N6 N 0.9415(4) -0.4586(3) 0.1331(3) 0.0207(12) Uani 1 1 d . . . . .
N7 N 0.2837(4) -0.8990(3) 0.1452(3) 0.0269(14) Uani 1 1 d . . . . .
N8 N 0.5587(5) -0.4143(3) 0.6040(3) 0.0305(14) Uani 1 1 d . . . . .
N9 N 0.4859(5) -0.1678(3) 0.0817(3) 0.0279(14) Uani 1 1 d . . . . .
N10 N 1.2948(5) -0.7109(3) 0.3161(3) 0.0301(14) Uani 1 1 d . . . . .
C1 C 0.9301(5) -0.6664(3) 0.5896(3) 0.0192(14) Uani 1 1 d . . . . .
C2 C 0.8986(5) -0.6833(3) 0.6648(3) 0.0161(13) Uani 1 1 d . . . . .
C3 C 0.9174(5) -0.7537(3) 0.7208(3) 0.0187(14) Uani 1 1 d . . . . .
H3A H 0.943848 -0.790933 0.711185 0.022 Uiso 1 1 calc R U . . .
C4 C 0.8965(5) -0.7675(3) 0.7904(3) 0.0159(13) Uani 1 1 d . . . . .
C5 C 0.8532(5) -0.7143(3) 0.8068(4) 0.0182(14) Uani 1 1 d . . . . .
H5A H 0.838472 -0.725095 0.854176 0.022 Uiso 1 1 calc R U . . .
C6 C 0.8326(5) -0.6451(3) 0.7513(3) 0.0197(15) Uani 1 1 d . . . . .
H6A H 0.802688 -0.608995 0.761262 0.024 Uiso 1 1 calc R U . . .
C7 C 0.8565(5) -0.6287(3) 0.6800(3) 0.0197(15) Uani 1 1 d . . . . .
H7A H 0.844245 -0.581522 0.642934 0.024 Uiso 1 1 calc R U . . .
C8 C 0.8528(5) -0.8914(3) 0.8822(3) 0.0156(13) Uani 1 1 d . . . . .
C9 C 1.0277(5) -0.8467(3) 0.8652(3) 0.0153(13) Uani 1 1 d . . . . .
C10 C 1.0580(5) -0.9155(3) 0.9279(3) 0.0131(13) Uani 1 1 d . . . . .
C11 C 0.9858(5) -0.9682(3) 0.9689(3) 0.0124(12) Uani 1 1 d . . . . .
C12 C 0.8853(5) -0.9583(3) 0.9480(3) 0.0141(13) Uani 1 1 d . . . . .
C13 C 0.8154(5) -1.0096(3) 0.9900(3) 0.0170(14) Uani 1 1 d . . . . .
H13A H 0.748769 -1.001619 0.977014 0.020 Uiso 1 1 calc R U . . .
C14 C 0.8435(5) -1.0727(3) 1.0512(3) 0.0187(14) Uani 1 1 d . . . . .
H14A H 0.796078 -1.107239 1.078378 0.022 Uiso 1 1 calc R U . . .
C15 C 0.6986(5) -0.6502(3) 0.5355(3) 0.0156(13) Uani 1 1 d . . . . .
C16 C 0.6568(5) -0.7232(3) 0.5861(3) 0.0153(13) Uani 1 1 d . . . . .
C17 C 0.6589(5) -0.7480(3) 0.6601(3) 0.0165(13) Uani 1 1 d . . . . .
H17A H 0.682212 -0.717463 0.678115 0.020 Uiso 1 1 calc R U . . .
C18 C 0.6263(5) -0.8183(4) 0.7068(4) 0.0234(15) Uani 1 1 d . . . . .
H18A H 0.629208 -0.834730 0.756159 0.028 Uiso 1 1 calc R U . . .
C19 C 0.5897(5) -0.8639(3) 0.6815(3) 0.0178(14) Uani 1 1 d . . . . .
H19A H 0.566044 -0.910430 0.713086 0.021 Uiso 1 1 calc R U . . .
C20 C 0.5888(5) -0.8387(3) 0.6067(3) 0.0142(13) Uani 1 1 d . . . . .
C21 C 0.6226(5) -0.7698(3) 0.5603(3) 0.0156(13) Uani 1 1 d . . . . .
H21A H 0.622528 -0.754144 0.510991 0.019 Uiso 1 1 calc R U . . .
C22 C 0.6282(5) -0.9443(3) 0.5868(3) 0.0123(12) Uani 1 1 d . . . . .
C23 C 0.4729(5) -0.8681(3) 0.5375(3) 0.0141(13) Uani 1 1 d . . . . .
C24 C 0.4472(4) -0.9177(3) 0.5058(3) 0.0114(12) Uani 1 1 d . . . . .
C25 C 0.5129(5) -0.9773(3) 0.5155(3) 0.0123(12) Uani 1 1 d . . . . .
C26 C 0.5999(5) -0.9923(3) 0.5553(3) 0.0139(13) Uani 1 1 d . . . . .
C27 C 0.6630(5) -1.0511(3) 0.5637(3) 0.0137(13) Uani 1 1 d . . . . .
H27A H 0.721266 -1.060377 0.589711 0.016 Uiso 1 1 calc R U . . .
C28 C 0.6381(5) -1.0959(3) 0.5328(3) 0.0156(13) Uani 1 1 d . . . . .
H28A H 0.679821 -1.135449 0.538458 0.019 Uiso 1 1 calc R U . . .
C29 C 0.6698(5) -0.4649(3) 0.3495(3) 0.0175(14) Uani 1 1 d . . . . .
C30 C 0.5852(5) -0.4380(3) 0.2997(3) 0.0196(14) Uani 1 1 d . . . . .
C31 C 0.5061(6) -0.3987(4) 0.3116(4) 0.0295(18) Uani 1 1 d . . . . .
H31A H 0.507412 -0.388652 0.350551 0.035 Uiso 1 1 calc R U . . .
C32 C 0.4264(6) -0.3746(4) 0.2661(4) 0.0336(19) Uani 1 1 d . . . . .
H32A H 0.374240 -0.348296 0.274363 0.040 Uiso 1 1 calc R U . . .
C33 C 0.4233(5) -0.3894(4) 0.2082(4) 0.0251(16) Uani 1 1 d . . . . .
H33A H 0.369151 -0.373585 0.177553 0.030 Uiso 1 1 calc R U . . .
C34 C 0.5015(5) -0.4281(3) 0.1963(3) 0.0193(15) Uani 1 1 d . . . . .
C35 C 0.5810(5) -0.4530(3) 0.2416(3) 0.0162(14) Uani 1 1 d . . . . .
H35A H 0.632193 -0.480038 0.233351 0.019 Uiso 1 1 calc R U . . .
C36 C 0.4230(5) -0.4926(3) 0.1386(3) 0.0176(14) Uani 1 1 d . . . . .
C37 C 0.5743(5) -0.4192(3) 0.0851(3) 0.0151(14) Uani 1 1 d . . . . .
C38 C 0.5743(5) -0.4423(3) 0.0284(3) 0.0120(13) Uani 1 1 d . . . . .
C39 C 0.4997(4) -0.4886(3) 0.0273(3) 0.0128(13) Uani 1 1 d . . . . .
C40 C 0.4223(5) -0.5136(3) 0.0799(3) 0.0151(14) Uani 1 1 d . . . . .
C41 C 0.3505(5) -0.5589(3) 0.0779(3) 0.0165(14) Uani 1 1 d . . . . .
H41Q H 0.300341 -0.575121 0.112924 0.020 Uiso 1 1 calc R U . . .
C42 C 0.3517(5) -0.5811(3) 0.0240(3) 0.0162(14) Uani 1 1 d . . . . .
H42Q H 0.302293 -0.611747 0.023389 0.019 Uiso 1 1 calc R U . . .
C43 C 0.3180(9) -0.8134(8) 0.7640(6) 0.100(5) Uani 1 1 d . . . . .
H43A H 0.388951 -0.820826 0.767224 0.150 Uiso 1 1 calc R U . . .
H43B H 0.299563 -0.772185 0.772468 0.150 Uiso 1 1 calc R U . . .
H43C H 0.286168 -0.857055 0.799336 0.150 Uiso 1 1 calc R U . . .
C44 C 0.1773(7) -0.7869(6) 0.6865(6) 0.065(3) Uani 1 1 d . . . . .
H44A H 0.160000 -0.743565 0.691854 0.097 Uiso 1 1 calc R U . . .
H44B H 0.154352 -0.780601 0.641065 0.097 Uiso 1 1 calc R U . . .
H44C H 0.146471 -0.829177 0.724641 0.097 Uiso 1 1 calc R U . . .
C45 C 0.3408(7) -0.7346(4) 0.6345(6) 0.065(3) Uani 1 1 d . . . . .
H45A H 0.410969 -0.745655 0.639754 0.097 Uiso 1 1 calc R U . . .
H45B H 0.321064 -0.725824 0.587498 0.097 Uiso 1 1 calc R U . . .
H45C H 0.326311 -0.691303 0.640424 0.097 Uiso 1 1 calc R U . . .
C46 C 0.3111(7) -0.8642(4) 0.6815(5) 0.045(2) Uani 1 1 d . . . . .
H46A H 0.382104 -0.871667 0.683549 0.067 Uiso 1 1 calc R U . . .
H46B H 0.280136 -0.906380 0.719628 0.067 Uiso 1 1 calc R U . . .
H46C H 0.288017 -0.857804 0.636052 0.067 Uiso 1 1 calc R U . . .
C47 C 0.9264(5) -0.9173(3) 0.5070(4) 0.0234(15) Uani 1 1 d . . . . .
H47A H 0.869884 -0.946372 0.532078 0.035 Uiso 1 1 calc R U . . .
H47B H 0.917789 -0.897893 0.456110 0.035 Uiso 1 1 calc R U . . .
H47C H 0.985686 -0.947787 0.521104 0.035 Uiso 1 1 calc R U . . .
C48 C 0.8437(5) -0.8071(3) 0.5030(4) 0.0222(15) Uani 1 1 d . . . . .
H48A H 0.786821 -0.835835 0.527643 0.033 Uiso 1 1 calc R U . . .
H48B H 0.849817 -0.767288 0.515022 0.033 Uiso 1 1 calc R U . . .
H48C H 0.835532 -0.787176 0.452014 0.033 Uiso 1 1 calc R U . . .
C49 C 0.9462(5) -0.8862(3) 0.6047(3) 0.0174(14) Uani 1 1 d . . . . .
H49A H 0.889234 -0.915288 0.628711 0.026 Uiso 1 1 calc R U . . .
H49B H 1.005350 -0.916879 0.619525 0.026 Uiso 1 1 calc R U . . .
H49C H 0.951120 -0.846570 0.617068 0.026 Uiso 1 1 calc R U . . .
C50 C 1.0224(5) -0.8098(3) 0.4865(3) 0.0174(14) Uani 1 1 d . . . . .
H50A H 1.027716 -0.769874 0.498393 0.026 Uiso 1 1 calc R U . . .
H50B H 1.081815 -0.840136 0.500646 0.026 Uiso 1 1 calc R U . . .
H50C H 1.013918 -0.790243 0.435652 0.026 Uiso 1 1 calc R U . . .
C51 C 0.9517(6) -0.3758(3) 0.0945(4) 0.0289(17) Uani 1 1 d . . . . .
H51A H 0.899861 -0.354253 0.059821 0.043 Uiso 1 1 calc R U . . .
H51B H 0.946342 -0.356714 0.128689 0.043 Uiso 1 1 calc R U . . .
H51C H 1.015400 -0.363637 0.070467 0.043 Uiso 1 1 calc R U . . .
C52 C 0.9501(6) -0.4864(4) 0.0779(4) 0.0308(18) Uani 1 1 d . . . . .
H52A H 0.898052 -0.464400 0.043522 0.046 Uiso 1 1 calc R U . . .
H52B H 1.013671 -0.473406 0.053803 0.046 Uiso 1 1 calc R U . . .
H52C H 0.944130 -0.539221 0.101310 0.046 Uiso 1 1 calc R U . . .
C53 C 1.0212(6) -0.4921(4) 0.1866(4) 0.0292(17) Uani 1 1 d . . . . .
H53A H 1.084979 -0.479348 0.162719 0.044 Uiso 1 1 calc R U . . .
H53B H 1.015265 -0.473689 0.221291 0.044 Uiso 1 1 calc R U . . .
H53C H 1.015156 -0.544854 0.210508 0.044 Uiso 1 1 calc R U . . .
C54 C 0.8426(5) -0.4786(3) 0.1705(4) 0.0275(17) Uani 1 1 d . . . . .
H54A H 0.790627 -0.456970 0.135880 0.041 Uiso 1 1 calc R U . . .
H54B H 0.836681 -0.531379 0.194391 0.041 Uiso 1 1 calc R U . . .
H54C H 0.836790 -0.460214 0.205175 0.041 Uiso 1 1 calc R U . . .
C55 C 0.2179(7) -0.8557(5) 0.0828(5) 0.057(3) Uani 1 1 d . . . . .
H55A H 0.251256 -0.811863 0.049210 0.086 Uiso 1 1 calc R U . . .
H55B H 0.202829 -0.885232 0.059652 0.086 Uiso 1 1 calc R U . . .
H55C H 0.157209 -0.842045 0.099368 0.086 Uiso 1 1 calc R U . . .
C56 C 0.2365(6) -0.9679(4) 0.1996(5) 0.050(3) Uani 1 1 d . . . . .
H56A H 0.222965 -0.999178 0.178021 0.076 Uiso 1 1 calc R U . . .
H56B H 0.280806 -0.993331 0.239082 0.076 Uiso 1 1 calc R U . . .
H56C H 0.175327 -0.955590 0.216721 0.076 Uiso 1 1 calc R U . . .
C57 C 0.3790(5) -0.9177(4) 0.1179(4) 0.0279(17) Uani 1 1 d . . . . .
H57A H 0.409133 -0.873004 0.082848 0.042 Uiso 1 1 calc R U . . .
H57B H 0.423636 -0.943137 0.157225 0.042 Uiso 1 1 calc R U . . .
H57C H 0.365462 -0.948806 0.096201 0.042 Uiso 1 1 calc R U . . .
C58 C 0.3039(5) -0.8514(4) 0.1798(4) 0.0292(17) Uani 1 1 d . . . . .
H58A H 0.334435 -0.806668 0.145329 0.044 Uiso 1 1 calc R U . . .
H58B H 0.242474 -0.839621 0.197043 0.044 Uiso 1 1 calc R U . . .
H58C H 0.347953 -0.877363 0.219405 0.044 Uiso 1 1 calc R U . . .
C59 C 0.6354(5) -0.4451(4) 0.6448(4) 0.0254(16) Uani 1 1 d . . . . .
H59A H 0.637611 -0.442438 0.687846 0.030 Uiso 1 1 calc R U . . .
C60 C 0.5458(7) -0.4163(5) 0.5347(4) 0.052(2) Uani 1 1 d . . . . .
H60A H 0.485070 -0.390663 0.512904 0.078 Uiso 1 1 calc R U . . .
H60B H 0.601034 -0.392719 0.503056 0.078 Uiso 1 1 calc R U . . .
H60C H 0.542978 -0.466714 0.543348 0.078 Uiso 1 1 calc R U . . .
C61 C 0.4799(6) -0.3747(4) 0.6246(4) 0.0363(19) Uani 1 1 d . . . . .
H61A H 0.429807 -0.355827 0.588304 0.054 Uiso 1 1 calc R U . . .
H61B H 0.450196 -0.408259 0.669743 0.054 Uiso 1 1 calc R U . . .
H61C H 0.508597 -0.334480 0.628994 0.054 Uiso 1 1 calc R U . . .
C62 C 0.5699(6) -0.2020(4) 0.0783(4) 0.0304(17) Uani 1 1 d . . . . .
H62A H 0.564964 -0.248110 0.079810 0.036 Uiso 1 1 calc R U . . .
C63 C 0.4881(6) -0.0970(3) 0.0827(4) 0.0341(19) Uani 1 1 d . . . . .
H63A H 0.421195 -0.080292 0.085276 0.051 Uiso 1 1 calc R U . . .
H63B H 0.524137 -0.102455 0.123842 0.051 Uiso 1 1 calc R U . . .
H63C H 0.520335 -0.061436 0.039660 0.051 Uiso 1 1 calc R U . . .
C64 C 0.3902(5) -0.2021(4) 0.0893(4) 0.0284(16) Uani 1 1 d . . . . .
H64A H 0.338061 -0.169624 0.090842 0.043 Uiso 1 1 calc R U . . .
H64B H 0.380624 -0.211556 0.049042 0.043 Uiso 1 1 calc R U . . .
H64C H 0.388741 -0.247908 0.132934 0.043 Uiso 1 1 calc R U . . .
C65 C 1.2814(6) -0.7161(3) 0.3812(4) 0.0337(19) Uani 1 1 d . . . . .
H65A H 1.335262 -0.731222 0.412012 0.040 Uiso 1 1 calc R U . . .
C66 C 1.2113(7) -0.6851(5) 0.2647(5) 0.060(3) Uani 1 1 d . . . . .
H66A H 1.232861 -0.684441 0.220393 0.089 Uiso 1 1 calc R U . . .
H66B H 1.156509 -0.718045 0.284805 0.089 Uiso 1 1 calc R U . . .
H66C H 1.190428 -0.636181 0.255782 0.089 Uiso 1 1 calc R U . . .
C67 C 1.3890(7) -0.7254(5) 0.2915(5) 0.050(2) Uani 1 1 d . . . . .
H67A H 1.383217 -0.718613 0.243334 0.076 Uiso 1 1 calc R U . . .
H67B H 1.437168 -0.691910 0.292341 0.076 Uiso 1 1 calc R U . . .
H67C H 1.410118 -0.775330 0.322447 0.076 Uiso 1 1 calc R U . . .

loop_
_atom_site_aniso_label
_atom_site_aniso_U_11
_atom_site_aniso_U_22
_atom_site_aniso_U_33
_atom_site_aniso_U_23
_atom_site_aniso_U_13
_atom_site_aniso_U_12
Er1 0.01924(17) 0.01496(13) 0.01394(15) -0.00757(12) -0.00010(12) -0.00546(11)
Si1 0.0036(8) 0.0035(6) 0.0072(8) -0.0021(6) 0.0012(6) -0.0012(6)
W1 0.01014(13) 0.00897(10) 0.01151(13) -0.00185(10) 0.00077(10) 0.00081(9)
W2 0.01127(14) 0.01246(11) 0.01511(13) -0.00860(10) -0.00139(10) -0.00012(9)
W3 0.01087(14) 0.00918(11) 0.01401(13) -0.00590(10) -0.00053(10) 0.00247(9)
W4 0.00844(13) 0.01110(11) 0.01394(13) -0.00522(10) 0.00095(10) -0.00234(9)
W5 0.00769(13) 0.01108(11) 0.01245(13) -0.00499(10) -0.00174(10) 0.00137(9)
W6 0.00949(13) 0.01073(11) 0.01062(12) -0.00477(10) 0.00189(10) -0.00050(9)
W7 0.00929(13) 0.00982(10) 0.01111(12) -0.00577(10) 0.00008(10) -0.00077(9)
W8 0.01030(14) 0.00918(11) 0.01218(12) -0.00482(10) -0.00083(10) 0.00277(9)
W9 0.00860(13) 0.01089(11) 0.01153(12) -0.00468(10) 0.00159(10) -0.00152(9)
W10 0.01180(14) 0.01043(11) 0.01030(12) -0.00244(10) 0.00039(10) 0.00191(9)
W11 0.00909(13) 0.01242(11) 0.01409(13) -0.00592(10) -0.00339(10) 0.00190(9)
W12 0.01201(14) 0.01200(11) 0.01111(12) -0.00645(10) 0.00118(10) 0.00059(9)
O1 0.005(2) 0.0112(18) 0.014(2) -0.0066(17) 0.0008(17) -0.0015(16)
O2 0.011(2) 0.0071(18) 0.012(2) -0.0025(17) 0.0000(17) 0.0021(16)
O3 0.011(2) 0.0064(17) 0.011(2) -0.0013(17) 0.0036(17) -0.0020(16)
O4 0.010(2) 0.0121(19) 0.010(2) -0.0048(17) -0.0002(17) -0.0018(16)
O5 0.017(3) 0.015(2) 0.017(2) -0.0099(19) 0.0008(19) -0.0006(18)
O6 0.012(2) 0.0112(18) 0.007(2) -0.0038(17) 0.0003(17) 0.0004(16)
O7 0.005(2) 0.0162(19) 0.014(2) -0.0081(18) 0.0013(17) -0.0006(16)
O8 0.020(3) 0.015(2) 0.016(2) -0.0052(19) 0.0038(19) -0.0003(18)
O9 0.008(2) 0.0090(18) 0.014(2) -0.0043(17) 0.0011(17) 0.0022(16)
O10 0.013(2) 0.016(2) 0.011(2) -0.0079(18) -0.0005(18) -0.0011(17)
O11 0.010(2) 0.0138(19) 0.016(2) -0.0096(18) -0.0001(18) 0.0037(17)
O12 0.016(3) 0.022(2) 0.016(2) -0.009(2) -0.0048(19) 0.0014(19)
O13 0.015(2) 0.016(2) 0.014(2) -0.0096(18) 0.0015(18) -0.0013(17)
O14 0.016(3) 0.0092(18) 0.013(2) -0.0028(17) 0.0019(18) 0.0008(17)
O15 0.005(2) 0.0162(19) 0.014(2) -0.0079(18) 0.0005(17) 0.0007(16)
O16 0.008(2) 0.0128(19) 0.020(2) -0.0085(18) 0.0017(18) -0.0003(16)
O17 0.015(3) 0.015(2) 0.018(2) -0.0087(19) 0.0045(19) -0.0028(17)
O18 0.011(2) 0.0101(18) 0.011(2) -0.0044(17) 0.0025(17) -0.0004(16)
O19 0.012(2) 0.0157(19) 0.013(2) -0.0083(18) 0.0005(18) 0.0009(17)
O20 0.012(2) 0.0090(18) 0.013(2) -0.0061(17) 0.0005(17) -0.0006(16)
O21 0.008(2) 0.0098(18) 0.012(2) -0.0040(17) 0.0011(17) -0.0004(16)
O22 0.011(2) 0.0130(19) 0.017(2) -0.0084(18) 0.0017(18) 0.0002(17)
O23 0.017(3) 0.013(2) 0.018(2) -0.0069(19) 0.0013(19) 0.0042(18)
O24 0.019(3) 0.021(2) 0.028(3) -0.015(2) -0.005(2) -0.0004(19)
O25 0.014(2) 0.0109(18) 0.010(2) -0.0038(17) -0.0006(17) -0.0005(16)
O26 0.012(2) 0.018(2) 0.014(2) -0.0085(19) -0.0011(18) 0.0003(17)
O27 0.012(2) 0.0130(19) 0.013(2) -0.0056(18) 0.0023(18) -0.0019(17)
O28 0.013(3) 0.020(2) 0.020(2) -0.010(2) -0.0030(19) 0.0006(18)
O29 0.012(2) 0.017(2) 0.015(2) -0.0059(19) 0.0044(18) -0.0039(17)
O30 0.010(2) 0.017(2) 0.017(2) -0.0107(19) 0.0002(18) 0.0002(17)
O31 0.006(2) 0.0124(19) 0.013(2) -0.0072(18) 0.0016(17) 0.0018(16)
O32 0.021(3) 0.0116(19) 0.015(2) -0.0059(18) -0.0030(19) 0.0044(18)
O33 0.009(2) 0.0137(19) 0.014(2) -0.0044(18) 0.0019(18) -0.0028(17)
O34 0.015(3) 0.018(2) 0.019(2) -0.007(2) 0.0013(19) 0.0042(18)
O35 0.021(3) 0.016(2) 0.015(2) -0.0042(19) 0.0013(19) 0.0017(18)
O36 0.010(2) 0.0132(19) 0.012(2) -0.0045(18) -0.0002(17) 0.0021(17)
O37 0.014(3) 0.017(2) 0.018(2) -0.0096(19) 0.0002(19) 0.0001(18)
O38 0.014(2) 0.0103(18) 0.009(2) -0.0044(17) -0.0016(17) 0.0034(16)
O39 0.015(3) 0.016(2) 0.010(2) -0.0054(18) -0.0020(18) -0.0003(17)
O40 0.016(3) 0.014(2) 0.018(2) -0.0064(19) 0.0000(19) -0.0044(18)
O41 0.028(3) 0.049(3) 0.043(3) -0.035(3) 0.004(3) -0.010(2)
O42 0.041(3) 0.035(3) 0.017(3) -0.010(2) 0.002(2) -0.023(2)
O43 0.031(3) 0.020(2) 0.019(2) -0.008(2) 0.006(2) -0.007(2)
O44 0.031(3) 0.024(2) 0.030(3) -0.006(2) -0.006(2) -0.009(2)
O45 0.045(4) 0.027(3) 0.059(4) -0.023(3) -0.020(3) -0.002(2)
O46 0.047(4) 0.051(4) 0.068(4) -0.025(3) -0.013(3) 0.005(3)
O47A 0.043(5) 0.021(3) 0.029(4) -0.013(3) 0.010(3) -0.013(3)
O51 0.039(3) 0.026(2) 0.021(3) -0.015(2) 0.000(2) 0.003(2)
O52 0.020(3) 0.019(2) 0.014(2) -0.0063(19) 0.0026(19) -0.0041(19)
O53 0.014(3) 0.023(2) 0.020(2) -0.005(2) -0.005(2) -0.0001(19)
O54 0.020(3) 0.016(2) 0.020(2) 0.000(2) 0.003(2) -0.0002(19)
O55 0.025(3) 0.019(2) 0.019(2) -0.010(2) 0.002(2) -0.0089(19)
O56 0.026(3) 0.018(2) 0.027(3) -0.014(2) 0.005(2) -0.0079(19)
O57 0.012(3) 0.018(2) 0.029(3) -0.016(2) -0.002(2) -0.0008(18)
O58 0.017(3) 0.019(2) 0.025(3) -0.014(2) -0.003(2) 0.0024(19)
O59 0.024(3) 0.036(3) 0.031(3) -0.022(2) -0.006(2) 0.006(2)
O60 0.023(3) 0.028(2) 0.020(2) -0.011(2) 0.000(2) 0.002(2)
O61 0.021(3) 0.034(3) 0.021(3) -0.015(2) 0.006(2) -0.009(2)
O62 0.022(3) 0.016(2) 0.020(2) -0.0084(19) -0.002(2) -0.0054(19)
O63 0.030(3) 0.033(3) 0.031(3) -0.013(2) 0.006(2) -0.001(2)
O64 0.024(3) 0.042(3) 0.065(4) -0.027(3) 0.000(3) -0.004(3)
O65 0.035(4) 0.040(3) 0.069(4) -0.033(3) 0.022(3) -0.002(3)
N1 0.018(3) 0.017(2) 0.017(3) -0.006(2) -0.003(2) 0.003(2)
N2 0.014(3) 0.014(2) 0.014(3) -0.008(2) 0.003(2) -0.002(2)
N3 0.018(3) 0.018(3) 0.015(3) -0.009(2) -0.005(2) 0.004(2)
N4 0.029(4) 0.055(4) 0.060(5) -0.044(4) 0.011(4) -0.005(3)
N5 0.018(3) 0.016(2) 0.016(3) -0.011(2) -0.005(2) 0.005(2)
N6 0.026(4) 0.012(2) 0.022(3) -0.006(2) -0.002(3) -0.001(2)
N7 0.013(3) 0.035(3) 0.045(4) -0.029(3) -0.005(3) 0.005(3)
N8 0.029(4) 0.037(3) 0.021(3) -0.010(3) -0.001(3) 0.000(3)
N9 0.026(4) 0.026(3) 0.022(3) -0.004(3) 0.001(3) -0.002(3)
N10 0.026(4) 0.027(3) 0.037(4) -0.014(3) 0.000(3) -0.006(3)
C1 0.016(4) 0.021(3) 0.020(4) -0.008(3) -0.001(3) -0.006(3)
C2 0.012(4) 0.020(3) 0.014(3) -0.006(3) -0.005(3) -0.003(3)
C3 0.013(4) 0.019(3) 0.028(4) -0.014(3) -0.008(3) 0.005(3)
C4 0.017(4) 0.013(3) 0.016(3) -0.005(3) -0.002(3) -0.002(3)
C5 0.010(4) 0.025(3) 0.024(4) -0.015(3) 0.001(3) -0.003(3)
C6 0.020(4) 0.018(3) 0.022(4) -0.010(3) -0.003(3) 0.008(3)
C7 0.024(4) 0.010(3) 0.018(3) 0.000(3) -0.004(3) 0.002(3)
C8 0.017(4) 0.018(3) 0.017(3) -0.012(3) -0.003(3) -0.001(3)
C9 0.013(4) 0.015(3) 0.018(3) -0.008(3) -0.003(3) 0.001(3)
C10 0.017(4) 0.012(3) 0.013(3) -0.009(3) 0.004(3) 0.000(2)
C11 0.011(3) 0.017(3) 0.016(3) -0.013(3) -0.001(2) 0.000(2)
C12 0.015(4) 0.011(3) 0.019(3) -0.009(3) -0.005(3) 0.003(2)
C13 0.010(4) 0.021(3) 0.021(4) -0.011(3) 0.001(3) -0.002(3)
C14 0.017(4) 0.021(3) 0.019(4) -0.010(3) 0.004(3) -0.002(3)
C15 0.016(4) 0.012(3) 0.015(3) -0.003(3) 0.000(3) -0.004(2)
C16 0.014(4) 0.017(3) 0.019(3) -0.011(3) 0.001(3) -0.008(3)
C17 0.014(4) 0.020(3) 0.018(3) -0.011(3) 0.003(3) -0.004(3)
C18 0.029(4) 0.030(4) 0.018(4) -0.017(3) 0.004(3) -0.005(3)
C19 0.021(4) 0.014(3) 0.018(3) -0.007(3) 0.003(3) -0.004(3)
C20 0.009(3) 0.017(3) 0.022(3) -0.014(3) -0.002(3) -0.003(2)
C21 0.016(4) 0.020(3) 0.014(3) -0.011(3) 0.000(3) 0.001(3)
C22 0.008(3) 0.019(3) 0.010(3) -0.006(3) 0.002(2) -0.008(2)
C23 0.012(4) 0.019(3) 0.011(3) -0.007(3) 0.004(3) -0.007(3)
C24 0.012(3) 0.009(3) 0.012(3) -0.004(2) -0.003(2) -0.001(2)
C25 0.011(3) 0.011(3) 0.013(3) -0.003(3) 0.002(2) -0.003(2)
C26 0.012(3) 0.016(3) 0.014(3) -0.007(3) 0.006(3) -0.005(2)
C27 0.010(3) 0.016(3) 0.016(3) -0.007(3) 0.003(3) -0.005(2)
C28 0.014(4) 0.015(3) 0.017(3) -0.007(3) 0.004(3) 0.000(3)
C29 0.024(4) 0.016(3) 0.013(3) -0.008(3) -0.001(3) -0.003(3)
C30 0.021(4) 0.018(3) 0.022(4) -0.010(3) -0.002(3) -0.003(3)
C31 0.029(5) 0.041(4) 0.035(4) -0.031(4) -0.010(3) 0.005(3)
C32 0.028(5) 0.045(4) 0.047(5) -0.038(4) 0.002(4) 0.009(4)
C33 0.018(4) 0.030(4) 0.031(4) -0.018(3) -0.007(3) 0.009(3)
C34 0.027(4) 0.019(3) 0.017(3) -0.013(3) -0.003(3) 0.004(3)
C35 0.016(4) 0.015(3) 0.020(3) -0.011(3) -0.003(3) 0.003(3)
C36 0.018(4) 0.016(3) 0.018(3) -0.007(3) -0.005(3) 0.008(3)
C37 0.018(4) 0.016(3) 0.011(3) -0.005(3) -0.007(3) 0.007(3)
C38 0.014(3) 0.011(3) 0.007(3) -0.001(2) -0.005(2) 0.004(2)
C39 0.009(3) 0.012(3) 0.012(3) -0.001(3) -0.002(3) 0.008(2)
C40 0.023(4) 0.010(3) 0.012(3) -0.004(3) -0.008(3) 0.005(3)
C41 0.014(4) 0.020(3) 0.011(3) -0.003(3) 0.000(3) 0.003(3)
C42 0.020(4) 0.014(3) 0.015(3) -0.006(3) -0.006(3) 0.000(3)
C43 0.062(9) 0.191(14) 0.096(10) -0.107(11) 0.008(7) -0.026(9)
C44 0.037(6) 0.075(7) 0.091(8) -0.045(7) 0.010(6) -0.002(5)
C45 0.047(6) 0.027(4) 0.125(10) -0.038(6) -0.010(6) -0.004(4)
C46 0.049(6) 0.031(4) 0.057(6) -0.024(4) 0.023(5) -0.017(4)
C47 0.018(4) 0.022(3) 0.034(4) -0.016(3) 0.000(3) -0.004(3)
C48 0.016(4) 0.027(3) 0.023(4) -0.011(3) -0.003(3) 0.006(3)
C49 0.018(4) 0.014(3) 0.014(3) -0.001(3) 0.003(3) -0.002(3)
C50 0.014(4) 0.021(3) 0.017(3) -0.009(3) 0.001(3) 0.001(3)
C51 0.040(5) 0.013(3) 0.033(4) -0.010(3) 0.012(4) -0.010(3)
C52 0.050(5) 0.024(3) 0.022(4) -0.014(3) -0.007(4) 0.003(3)
C53 0.025(4) 0.027(4) 0.030(4) -0.008(3) -0.005(3) -0.004(3)
C54 0.022(4) 0.019(3) 0.038(4) -0.011(3) 0.016(3) -0.007(3)
C55 0.039(6) 0.087(7) 0.077(7) -0.065(6) -0.032(5) 0.034(5)
C56 0.034(5) 0.035(4) 0.091(7) -0.037(5) 0.025(5) -0.012(4)
C57 0.011(4) 0.045(4) 0.036(4) -0.027(4) 0.003(3) 0.008(3)
C58 0.016(4) 0.044(4) 0.045(5) -0.036(4) -0.005(3) 0.003(3)
C59 0.028(5) 0.027(3) 0.018(4) -0.007(3) 0.003(3) -0.006(3)
C60 0.050(7) 0.073(6) 0.028(5) -0.018(5) -0.007(4) -0.001(5)
C61 0.042(5) 0.031(4) 0.036(5) -0.015(4) 0.001(4) -0.007(4)
C62 0.025(5) 0.028(4) 0.039(5) -0.015(4) -0.003(4) -0.005(3)
C63 0.044(5) 0.018(3) 0.036(5) -0.008(3) -0.004(4) 0.002(3)
C64 0.023(4) 0.029(4) 0.027(4) -0.007(3) 0.000(3) -0.005(3)
C65 0.037(5) 0.015(3) 0.046(5) -0.011(3) 0.007(4) -0.005(3)
C66 0.039(6) 0.071(6) 0.056(6) -0.016(5) -0.016(5) -0.012(5)
C67 0.048(6) 0.054(5) 0.060(6) -0.037(5) 0.012(5) 0.000(5)

loop_
_atom_type_symbol
_atom_type_description
_atom_type_scat_dispersion_real
_atom_type_scat_dispersion_imag
_atom_type_scat_source
C C 0.0033 0.0016 'International Tables Vol C Tables 4.2.6.8 and 6.1.1.4'
H H 0.0000 0.0000 'International Tables Vol C Tables 4.2.6.8 and 6.1.1.4'
N N 0.0061 0.0033 'International Tables Vol C Tables 4.2.6.8 and 6.1.1.4'
O O 0.0106 0.0060 'International Tables Vol C Tables 4.2.6.8 and 6.1.1.4'
Si Si 0.0817 0.0704 'International Tables Vol C Tables 4.2.6.8 and 6.1.1.4'
Er Er -0.2586 4.9576 'International Tables Vol C Tables 4.2.6.8 and 6.1.1.4'
W W -0.8490 6.8722 'International Tables Vol C Tables 4.2.6.8 and 6.1.1.4'

loop_
_geom_angle_atom_site_label_1
_geom_angle_atom_site_label_2
_geom_angle_atom_site_label_3
_geom_angle
_geom_angle_site_symmetry_1
_geom_angle_site_symmetry_3
_geom_angle_publ_flag
O42 Er1 O43 75.67(16) . . ?
O42 Er1 O52 90.70(16) . . ?
O43 Er1 O52 79.55(14) . . ?
O42 Er1 O41 77.08(17) . . ?
O43 Er1 O41 144.07(17) . . ?
O52 Er1 O41 77.81(16) . . ?
O42 Er1 O55 153.70(15) . . ?
O43 Er1 O55 130.52(15) . . ?
O52 Er1 O55 92.15(15) . . ?
O41 Er1 O55 78.00(16) . . ?
O42 Er1 O59 98.45(18) . . ?
O43 Er1 O59 77.67(15) . . ?
O52 Er1 O59 152.44(15) . . ?
O41 Er1 O59 129.53(16) . . ?
O55 Er1 O59 90.96(16) . . ?
O42 Er1 O56 150.35(14) . . ?
O43 Er1 O56 75.48(14) . . ?
O52 Er1 O56 77.49(15) . . ?
O41 Er1 O56 125.32(16) . . ?
O55 Er1 O56 55.18(14) . . ?
O59 Er1 O56 81.93(16) . . ?
O42 Er1 O60 83.61(16) . . ?
O43 Er1 O60 124.02(14) . . ?
O52 Er1 O60 152.86(14) . . ?
O41 Er1 O60 75.05(16) . . ?
O55 Er1 O60 82.00(15) . . ?
O59 Er1 O60 54.58(15) . . ?
O56 Er1 O60 118.68(16) . . ?
O42 Er1 C15 172.07(18) . . ?
O43 Er1 C15 103.25(17) . . ?
O52 Er1 C15 81.39(17) . . ?
O41 Er1 C15 100.53(18) . . ?
O55 Er1 C15 27.68(16) . . ?
O59 Er1 C15 88.91(18) . . ?
O56 Er1 C15 27.79(15) . . ?
O60 Er1 C15 103.19(17) . . ?
O42 Er1 C29 93.35(18) . . ?
O43 Er1 C29 102.48(16) . . ?
O52 Er1 C29 175.81(17) . . ?
O41 Er1 C29 102.06(17) . . ?
O55 Er1 C29 83.75(17) . . ?
O59 Er1 C29 27.46(16) . . ?
O56 Er1 C29 99.38(18) . . ?
O60 Er1 C29 27.30(16) . . ?
C15 Er1 C29 94.55(19) . . ?
O2 Si1 O3 109.5(2) . . ?
O2 Si1 O1 109.7(2) . . ?
O3 Si1 O1 109.3(2) . . ?
O2 Si1 O4 109.4(2) . . ?
O3 Si1 O4 109.5(2) . . ?
O1 Si1 O4 109.5(2) . . ?
O34 W1 O33 100.70(19) . . ?
O34 W1 O16 101.43(17) . . ?
O33 W1 O16 89.72(17) . . ?
O34 W1 O27 100.26(17) . . ?
O33 W1 O27 88.54(17) . . ?
O16 W1 O27 158.19(16) . . ?
O34 W1 O6 101.22(19) . . ?
O33 W1 O6 158.08(16) . . ?
O16 W1 O6 85.35(16) . . ?
O27 W1 O6 88.20(16) . . ?
O34 W1 O3 171.54(17) . . ?
O33 W1 O3 73.73(15) . . ?
O16 W1 O3 85.09(14) . . ?
O27 W1 O3 73.56(14) . . ?
O6 W1 O3 84.56(15) . . ?
O24 W2 O22 101.5(2) . . ?
O24 W2 O37 100.69(18) . . ?
O22 W2 O37 89.66(17) . . ?
O24 W2 O10 101.78(18) . . ?
O22 W2 O10 85.50(16) . . ?
O37 W2 O10 157.53(17) . . ?
O24 W2 O19 100.79(19) . . ?
O22 W2 O19 157.54(16) . . ?
O37 W2 O19 88.50(17) . . ?
O10 W2 O19 87.69(16) . . ?
O24 W2 O1 171.77(17) . . ?
O22 W2 O1 84.62(16) . . ?
O37 W2 O1 73.68(15) . . ?
O10 W2 O1 84.01(15) . . ?
O19 W2 O1 73.39(15) . . ?
O23 W3 O13 101.11(18) . . ?
O23 W3 O9 102.17(18) . . ?
O13 W3 O9 89.47(17) . . ?
O23 W3 O16 101.67(18) . . ?
O13 W3 O16 157.21(15) . . ?
O9 W3 O16 85.39(17) . . ?
O23 W3 O37 100.12(18) . . ?
O13 W3 O37 88.55(18) . . ?
O9 W3 O37 157.58(15) . . ?
O16 W3 O37 87.84(17) . . ?
O23 W3 O1 171.37(16) . . ?
O13 W3 O1 73.40(15) . . ?
O9 W3 O1 84.65(14) . . ?
O16 W3 O1 84.01(14) . . ?
O37 W3 O1 73.39(14) . . ?
O40 W4 O15 101.50(18) . . ?
O40 W4 O22 100.59(18) . . ?
O15 W4 O22 86.02(16) . . ?
O40 W4 O21 100.77(18) . . ?
O15 W4 O21 90.17(15) . . ?
O22 W4 O21 158.64(17) . . ?
O40 W4 O33 99.88(18) . . ?
O15 W4 O33 158.47(17) . . ?
O22 W4 O33 87.68(16) . . ?
O21 W4 O33 88.24(16) . . ?
O40 W4 O3 171.56(16) . . ?
O15 W4 O3 85.42(15) . . ?
O22 W4 O3 84.56(15) . . ?
O21 W4 O3 74.17(15) . . ?
O33 W4 O3 73.49(15) . . ?
O28 W5 O6 102.44(18) . . ?
O28 W5 O26 100.64(17) . . ?
O6 W5 O26 89.37(16) . . ?
O28 W5 O9 101.57(17) . . ?
O6 W5 O9 86.18(16) . . ?
O26 W5 O9 157.79(16) . . ?
O28 W5 O36 99.94(19) . . ?
O6 W5 O36 157.56(16) . . ?
O26 W5 O36 87.94(16) . . ?
O9 W5 O36 87.94(16) . . ?
O28 W5 O4 170.46(17) . . ?
O6 W5 O4 84.95(15) . . ?
O26 W5 O4 73.16(14) . . ?
O9 W5 O4 84.77(14) . . ?
O36 W5 O4 72.95(15) . . ?
O17 W6 O27 100.79(17) . . ?
O17 W6 O31 102.10(17) . . ?
O27 W6 O31 157.07(15) . . ?
O17 W6 O21 101.02(18) . . ?
O27 W6 O21 88.39(16) . . ?
O31 W6 O21 88.55(16) . . ?
O17 W6 O7 101.95(18) . . ?
O27 W6 O7 88.68(17) . . ?
O31 W6 O7 85.34(17) . . ?
O21 W6 O7 156.99(16) . . ?
O17 W6 O3 171.79(16) . . ?
O27 W6 O3 73.32(14) . . ?
O31 W6 O3 84.03(14) . . ?
O21 W6 O3 73.45(15) . . ?
O7 W6 O3 83.85(15) . . ?
O5 W7 O7 101.37(18) . . ?
O5 W7 O18 101.56(17) . . ?
O7 W7 O18 86.73(17) . . ?
O5 W7 O26 100.21(17) . . ?
O7 W7 O26 87.85(17) . . ?
O18 W7 O26 158.19(15) . . ?
O5 W7 O20 100.03(18) . . ?
O7 W7 O20 158.59(15) . . ?
O18 W7 O20 89.66(16) . . ?
O26 W7 O20 87.73(16) . . ?
O5 W7 O4 171.33(17) . . ?
O7 W7 O4 84.82(15) . . ?
O18 W7 O4 84.73(14) . . ?
O26 W7 O4 73.75(14) . . ?
O20 W7 O4 73.83(14) . . ?
O32 W8 O31 101.54(17) . . ?
O32 W8 O30 101.51(18) . . ?
O31 W8 O30 90.24(17) . . ?
O32 W8 O18 101.54(18) . . ?
O31 W8 O18 85.51(17) . . ?
O30 W8 O18 156.94(15) . . ?
O32 W8 O14 100.30(17) . . ?
O31 W8 O14 157.98(14) . . ?
O30 W8 O14 88.15(18) . . ?
O18 W8 O14 87.41(17) . . ?
O32 W8 O2 171.98(16) . . ?
O31 W8 O2 84.89(14) . . ?
O30 W8 O2 73.44(14) . . ?
O18 W8 O2 83.60(14) . . ?
O14 W8 O2 73.61(14) . . ?
O29 W9 O11 102.12(18) . . ?
O29 W9 O20 100.34(17) . . ?
O11 W9 O20 157.52(18) . . ?
O29 W9 O36 100.32(18) . . ?
O11 W9 O36 89.26(16) . . ?
O20 W9 O36 87.84(15) . . ?
O29 W9 O25 101.84(18) . . ?
O11 W9 O25 85.64(16) . . ?
O20 W9 O25 88.69(15) . . ?
O36 W9 O25 157.84(18) . . ?
O29 W9 O4 170.88(16) . . ?
O11 W9 O4 84.51(15) . . ?
O20 W9 O4 73.31(15) . . ?
O36 W9 O4 73.26(15) . . ?
O25 W9 O4 84.78(15) . . ?
O35 W10 O14 101.14(17) . . ?
O35 W10 O25 100.93(19) . . ?
O14 W10 O25 90.32(16) . . ?
O35 W10 O38 101.45(17) . . ?
O14 W10 O38 157.40(16) . . ?
O25 W10 O38 85.29(16) . . ?
O35 W10 O39 100.32(19) . . ?
O14 W10 O39 88.36(17) . . ?
O25 W10 O39 158.55(16) . . ?
O38 W10 O39 87.75(16) . . ?
O35 W10 O2 172.02(17) . . ?
O14 W10 O2 73.86(14) . . ?
O25 W10 O2 85.48(15) . . ?
O38 W10 O2 83.69(14) . . ?
O39 W10 O2 73.59(15) . . ?
O12 W11 O10 101.31(17) . . ?
O12 W11 O39 100.41(19) . . ?
O10 W11 O39 90.48(16) . . ?
O12 W11 O30 100.65(17) . . ?
O10 W11 O30 157.84(17) . . ?
O39 W11 O30 88.52(17) . . ?
O12 W11 O15 101.34(19) . . ?
O10 W11 O15 85.17(16) . . ?
O39 W11 O15 158.25(17) . . ?
O30 W11 O15 87.60(16) . . ?
O12 W11 O2 172.03(16) . . ?
O10 W11 O2 84.82(15) . . ?
O39 W11 O2 74.25(15) . . ?
O30 W11 O2 73.60(15) . . ?
O15 W11 O2 84.12(15) . . ?
O8 W12 O38 101.14(18) . . ?
O8 W12 O11 100.65(19) . . ?
O38 W12 O11 85.82(16) . . ?
O8 W12 O19 101.07(19) . . ?
O38 W12 O19 90.09(16) . . ?
O11 W12 O19 158.28(17) . . ?
O8 W12 O13 100.22(17) . . ?
O38 W12 O13 158.53(16) . . ?
O11 W12 O13 88.16(16) . . ?
O19 W12 O13 87.91(17) . . ?
O8 W12 O1 171.75(15) . . ?
O38 W12 O1 85.49(15) . . ?
O11 W12 O1 84.61(15) . . ?
O19 W12 O1 73.80(15) . . ?
O13 W12 O1 73.43(15) . . ?
Si1 O1 W12 123.9(2) . . ?
Si1 O1 W2 124.2(2) . . ?
W12 O1 W2 91.43(13) . . ?
Si1 O1 W3 124.9(2) . . ?
W12 O1 W3 91.51(13) . . ?
W2 O1 W3 91.02(12) . . ?
Si1 O2 W11 124.7(2) . . ?
Si1 O2 W8 124.3(2) . . ?
W11 O2 W8 91.25(13) . . ?
Si1 O2 W10 124.5(2) . . ?
W11 O2 W10 91.01(13) . . ?
W8 O2 W10 90.97(12) . . ?
Si1 O3 W4 124.2(2) . . ?
Si1 O3 W1 124.6(2) . . ?
W4 O3 W1 91.42(13) . . ?
Si1 O3 W6 124.46(19) . . ?
W4 O3 W6 90.95(14) . . ?
W1 O3 W6 91.17(13) . . ?
Si1 O4 W7 124.2(2) . . ?
Si1 O4 W9 124.4(2) . . ?
W7 O4 W9 91.66(13) . . ?
Si1 O4 W5 123.83(19) . . ?
W7 O4 W5 91.60(13) . . ?
W9 O4 W5 91.39(14) . . ?
W5 O6 W1 151.5(2) . . ?
W7 O7 W6 151.3(2) . . ?
W5 O9 W3 151.4(2) . . ?
W11 O10 W2 152.3(2) . . ?
W9 O11 W12 151.6(2) . . ?
W3 O13 W12 121.6(2) . . ?
W10 O14 W8 121.54(19) . . ?
W4 O15 W11 151.4(2) . . ?
W1 O16 W3 151.9(2) . . ?
W7 O18 W8 151.2(2) . . ?
W12 O19 W2 121.37(19) . . ?
W9 O20 W7 121.20(19) . . ?
W4 O21 W6 121.4(2) . . ?
W2 O22 W4 151.5(2) . . ?
W10 O25 W9 151.5(2) . . ?
W5 O26 W7 121.5(2) . . ?
W6 O27 W1 121.9(2) . . ?
W8 O30 W11 121.7(2) . . ?
W8 O31 W6 152.8(2) . . ?
W1 O33 W4 121.3(2) . . ?
W9 O36 W5 122.4(2) . . ?
W2 O37 W3 121.87(19) . . ?
W12 O38 W10 151.7(2) . . ?
W11 O39 W10 121.1(2) . . ?
C1 O52 Er1 132.1(4) . . ?
C15 O55 Er1 92.5(3) . . ?
C15 O56 Er1 89.4(4) . . ?
C29 O59 Er1 93.0(4) . . ?
C29 O60 Er1 91.5(4) . . ?
C8 N1 C9 126.4(5) . . ?
C8 N1 C4 118.4(5) . . ?
C9 N1 C4 115.2(5) . . ?
C23 N2 C22 126.0(5) . . ?
C23 N2 C20 117.4(4) . . ?
C22 N2 C20 115.8(5) . . ?
C36 N3 C37 124.9(5) . . ?
C36 N3 C34 117.4(5) . . ?
C37 N3 C34 117.0(5) . . ?
C44 N4 C46 109.1(7) . . ?
C44 N4 C45 114.1(7) . . ?
C46 N4 C45 108.8(6) . . ?
C44 N4 C43 108.1(8) . . ?
C46 N4 C43 106.7(8) . . ?
C45 N4 C43 109.8(8) . . ?
C50 N5 C47 109.9(5) . . ?
C50 N5 C48 108.8(5) . . ?
C47 N5 C48 109.9(5) . . ?
C50 N5 C49 110.7(5) . . ?
C47 N5 C49 108.8(5) . . ?
C48 N5 C49 108.7(5) . . ?
C53 N6 C54 109.2(5) . . ?
C53 N6 C52 110.2(5) . . ?
C54 N6 C52 109.6(5) . . ?
C53 N6 C51 109.7(5) . . ?
C54 N6 C51 110.2(5) . . ?
C52 N6 C51 107.9(5) . . ?
C56 N7 C58 108.5(6) . . ?
C56 N7 C57 109.8(5) . . ?
C58 N7 C57 110.0(5) . . ?
C56 N7 C55 112.4(7) . . ?
C58 N7 C55 107.6(5) . . ?
C57 N7 C55 108.6(6) . . ?
C59 N8 C61 121.3(6) . . ?
C59 N8 C60 122.2(6) . . ?
C61 N8 C60 116.5(6) . . ?
C62 N9 C64 120.9(6) . . ?
C62 N9 C63 120.6(7) . . ?
C64 N9 C63 118.4(6) . . ?
C65 N10 C67 122.3(7) . . ?
C65 N10 C66 119.8(7) . . ?
C67 N10 C66 117.9(7) . . ?
O51 C1 O52 124.2(6) . . ?
O51 C1 C2 119.4(6) . . ?
O52 C1 C2 116.1(5) . . ?
C7 C2 C3 119.6(6) . . ?
C7 C2 C1 121.1(5) . . ?
C3 C2 C1 119.2(5) . . ?
C4 C3 C2 119.4(5) . . ?
C3 C4 C5 122.0(6) . . ?
C3 C4 N1 119.0(5) . . ?
C5 C4 N1 118.9(5) . . ?
C6 C5 C4 118.6(6) . . ?
C5 C6 C7 120.5(5) . . ?
C2 C7 C6 119.8(5) . . ?
O53 C8 N1 121.2(6) . . ?
O53 C8 C12 123.6(6) . . ?
N1 C8 C12 115.2(5) . . ?
O54 C9 N1 120.5(6) . . ?
O54 C9 C10 123.1(6) . . ?
N1 C9 C10 116.4(6) . . ?
C14 C10 C11 119.9(5) 2_737 . ?
C14 C10 C9 120.1(6) 2_737 . ?
C11 C10 C9 120.0(6) . . ?
C11 C11 C12 119.1(7) 2_737 . ?
C11 C11 C10 119.8(7) 2_737 . ?
C12 C11 C10 121.1(5) . . ?
C13 C12 C11 120.1(5) . . ?
C13 C12 C8 119.4(6) . . ?
C11 C12 C8 120.4(6) . . ?
C12 C13 C14 120.7(6) . . ?
C10 C14 C13 120.3(6) 2_737 . ?
O56 C15 O55 121.7(6) . . ?
O56 C15 C16 119.9(5) . . ?
O55 C15 C16 118.4(5) . . ?
O56 C15 Er1 62.9(3) . . ?
O55 C15 Er1 59.9(3) . . ?
C16 C15 Er1 167.7(4) . . ?
C21 C16 C17 119.1(6) . . ?
C21 C16 C15 120.2(5) . . ?
C17 C16 C15 120.6(5) . . ?
C18 C17 C16 120.0(6) . . ?
C19 C18 C17 121.1(6) . . ?
C18 C19 C20 118.4(6) . . ?
C21 C20 C19 120.7(5) . . ?
C21 C20 N2 119.6(5) . . ?
C19 C20 N2 119.6(5) . . ?
C20 C21 C16 120.6(6) . . ?
O57 C22 N2 119.9(5) . . ?
O57 C22 C26 124.1(5) . . ?
N2 C22 C26 116.0(5) . . ?
O58 C23 N2 120.9(5) . . ?
O58 C23 C24 123.0(6) . . ?
N2 C23 C24 116.1(5) . . ?
C28 C24 C25 121.4(5) 2_636 . ?
C28 C24 C23 119.5(5) 2_636 . ?
C25 C24 C23 119.1(5) . . ?
C25 C25 C26 120.1(6) 2_636 . ?
C25 C25 C24 117.8(7) 2_636 . ?
C26 C25 C24 122.1(5) . . ?
C27 C26 C22 118.8(5) . . ?
C27 C26 C25 120.8(5) . . ?
C22 C26 C25 120.4(5) . . ?
C26 C27 C28 119.4(6) . . ?
C24 C28 C27 120.6(5) 2_636 . ?
O60 C29 O59 120.1(6) . . ?
O60 C29 C30 120.2(5) . . ?
O59 C29 C30 119.7(6) . . ?
O60 C29 Er1 61.2(3) . . ?
O59 C29 Er1 59.5(3) . . ?
C30 C29 Er1 171.8(5) . . ?
C35 C30 C31 118.6(6) . . ?
C35 C30 C29 121.1(5) . . ?
C31 C30 C29 120.3(6) . . ?
C32 C31 C30 120.5(6) . . ?
C31 C32 C33 120.3(6) . . ?
C34 C33 C32 119.1(6) . . ?
C35 C34 C33 121.3(6) . . ?
C35 C34 N3 120.2(5) . . ?
C33 C34 N3 118.4(6) . . ?
C34 C35 C30 120.2(5) . . ?
O61 C36 N3 121.2(6) . . ?
O61 C36 C40 121.3(6) . . ?
N3 C36 C40 117.5(6) . . ?
O62 C37 N3 120.7(5) . . ?
O62 C37 C38 122.5(6) . . ?
N3 C37 C38 116.8(5) . . ?
C42 C38 C37 120.0(6) 2_645 . ?
C42 C38 C39 119.7(5) 2_645 . ?
C37 C38 C39 120.3(6) . . ?
C39 C39 C40 118.3(7) 2_645 . ?
C39 C39 C38 120.3(7) 2_645 . ?
C40 C39 C38 121.5(5) . . ?
C41 C40 C36 120.7(6) . . ?
C41 C40 C39 120.5(6) . . ?
C36 C40 C39 118.8(6) . . ?
C40 C41 C42 120.9(6) . . ?
C38 C42 C41 120.4(6) 2_645 . ?
O63 C59 N8 125.6(6) . . ?
O64 C62 N9 125.0(6) . . ?
O65 C65 N10 123.6(8) . . ?

loop_
_geom_bond_atom_site_label_1
_geom_bond_atom_site_label_2
_geom_bond_distance
_geom_bond_site_symmetry_2
_geom_bond_publ_flag
Er1 O42 2.287(5) . ?
Er1 O43 2.295(4) . ?
Er1 O52 2.302(4) . ?
Er1 O41 2.331(5) . ?
Er1 O55 2.339(4) . ?
Er1 O59 2.373(4) . ?
Er1 O56 2.405(5) . ?
Er1 O60 2.411(4) . ?
Er1 C15 2.702(6) . ?
Er1 C29 2.749(6) . ?
Si1 O2 1.627(4) . ?
Si1 O3 1.626(4) . ?
Si1 O1 1.629(4) . ?
Si1 O4 1.631(4) . ?
W1 O34 1.709(4) . ?
W1 O33 1.901(4) . ?
W1 O16 1.909(4) . ?
W1 O27 1.923(4) . ?
W1 O6 1.925(4) . ?
W1 O3 2.336(4) . ?
W2 O24 1.710(4) . ?
W2 O22 1.903(4) . ?
W2 O37 1.910(4) . ?
W2 O10 1.920(4) . ?
W2 O19 1.922(4) . ?
W2 O1 2.347(4) . ?
W3 O23 1.707(4) . ?
W3 O13 1.908(4) . ?
W3 O9 1.913(4) . ?
W3 O16 1.918(4) . ?
W3 O37 1.923(4) . ?
W3 O1 2.349(3) . ?
W4 O40 1.711(4) . ?
W4 O15 1.894(4) . ?
W4 O22 1.907(4) . ?
W4 O21 1.912(4) . ?
W4 O33 1.928(4) . ?
W4 O3 2.327(4) . ?
W5 O28 1.709(4) . ?
W5 O6 1.889(4) . ?
W5 O26 1.911(4) . ?
W5 O9 1.910(4) . ?
W5 O36 1.926(4) . ?
W5 O4 2.355(4) . ?
W6 O17 1.700(4) . ?
W6 O27 1.910(4) . ?
W6 O31 1.909(4) . ?
W6 O21 1.915(4) . ?
W6 O7 1.916(4) . ?
W6 O3 2.355(4) . ?
W7 O5 1.707(4) . ?
W7 O7 1.898(4) . ?
W7 O18 1.901(4) . ?
W7 O26 1.929(4) . ?
W7 O20 1.928(4) . ?
W7 O4 2.318(3) . ?
W8 O32 1.708(3) . ?
W8 O31 1.898(4) . ?
W8 O30 1.911(4) . ?
W8 O18 1.912(4) . ?
W8 O14 1.931(4) . ?
W8 O2 2.345(3) . ?
W9 O29 1.710(4) . ?
W9 O11 1.896(4) . ?
W9 O20 1.914(4) . ?
W9 O36 1.915(4) . ?
W9 O25 1.917(4) . ?
W9 O4 2.349(4) . ?
W10 O35 1.718(4) . ?
W10 O14 1.906(4) . ?
W10 O25 1.907(4) . ?
W10 O38 1.922(3) . ?
W10 O39 1.925(4) . ?
W10 O2 2.351(4) . ?
W11 O12 1.708(4) . ?
W11 O10 1.898(3) . ?
W11 O39 1.912(4) . ?
W11 O30 1.918(3) . ?
W11 O15 1.925(4) . ?
W11 O2 2.333(4) . ?
W12 O8 1.700(4) . ?
W12 O38 1.897(3) . ?
W12 O11 1.918(4) . ?
W12 O19 1.919(4) . ?
W12 O13 1.933(4) . ?
W12 O1 2.331(4) . ?
O47A O47B 1.487(19) . ?
O51 C1 1.227(7) . ?
O52 C1 1.290(7) . ?
O53 C8 1.214(7) . ?
O54 C9 1.206(7) . ?
O55 C15 1.256(7) . ?
O56 C15 1.260(7) . ?
O57 C22 1.213(7) . ?
O58 C23 1.204(7) . ?
O59 C29 1.270(7) . ?
O60 C29 1.261(7) . ?
O61 C36 1.228(8) . ?
O62 C37 1.218(8) . ?
O63 C59 1.248(8) . ?
O64 C62 1.238(9) . ?
O65 C65 1.230(9) . ?
N1 C8 1.395(8) . ?
N1 C9 1.408(8) . ?
N1 C4 1.449(7) . ?
N2 C23 1.398(8) . ?
N2 C22 1.414(7) . ?
N2 C20 1.437(7) . ?
N3 C36 1.395(8) . ?
N3 C37 1.400(8) . ?
N3 C34 1.454(7) . ?
N4 C44 1.461(11) . ?
N4 C46 1.469(8) . ?
N4 C45 1.480(11) . ?
N4 C43 1.514(12) . ?
N5 C50 1.481(8) . ?
N5 C47 1.492(7) . ?
N5 C48 1.492(7) . ?
N5 C49 1.498(7) . ?
N6 C53 1.479(8) . ?
N6 C54 1.492(9) . ?
N6 C52 1.504(8) . ?
N6 C51 1.508(7) . ?
N7 C56 1.487(10) . ?
N7 C58 1.489(8) . ?
N7 C57 1.498(8) . ?
N7 C55 1.491(9) . ?
N8 C59 1.305(9) . ?
N8 C61 1.483(9) . ?
N8 C60 1.488(9) . ?
N9 C62 1.326(9) . ?
N9 C64 1.453(9) . ?
N9 C63 1.454(8) . ?
N10 C65 1.326(9) . ?
N10 C67 1.427(10) . ?
N10 C66 1.484(10) . ?
C1 C2 1.502(9) . ?
C2 C7 1.391(8) . ?
C2 C3 1.394(8) . ?
C3 C4 1.373(9) . ?
C4 C5 1.389(8) . ?
C5 C6 1.378(9) . ?
C6 C7 1.404(9) . ?
C8 C12 1.489(8) . ?
C9 C10 1.468(8) . ?
C10 C14 1.383(9) 2_737 ?
C10 C11 1.415(9) . ?
C11 C11 1.401(12) 2_737 ?
C11 C12 1.411(8) . ?
C12 C13 1.384(9) . ?
C13 C14 1.385(9) . ?
C15 C16 1.489(8) . ?
C16 C21 1.385(8) . ?
C16 C17 1.393(8) . ?
C17 C18 1.387(9) . ?
C18 C19 1.374(8) . ?
C19 C20 1.409(8) . ?
C20 C21 1.371(8) . ?
C22 C26 1.474(8) . ?
C23 C24 1.496(8) . ?
C24 C28 1.366(8) 2_636 ?
C24 C25 1.419(7) . ?
C25 C25 1.408(11) 2_636 ?
C25 C26 1.397(8) . ?
C26 C27 1.392(8) . ?
C27 C28 1.394(8) . ?
C29 C30 1.477(9) . ?
C30 C35 1.388(8) . ?
C30 C31 1.397(9) . ?
C31 C32 1.375(10) . ?
C32 C33 1.381(9) . ?
C33 C34 1.379(8) . ?
C34 C35 1.369(9) . ?
C36 C40 1.478(8) . ?
C37 C38 1.466(8) . ?
C38 C42 1.381(9) 2_645 ?
C38 C39 1.406(8) . ?
C39 C39 1.419(11) 2_645 ?
C39 C40 1.416(9) . ?
C40 C41 1.370(9) . ?
C41 C42 1.396(8) . ?
